data_7155858
loop_
_publ_author_name
'Hinkle, Robert J.'
'Chen, Yuzhou'
'Nofi, Colleen P.'
'Lewis, Shane E.'

_publ_section_title
;
 Electronic effects on a one-pot aromatization cascade involving
 alkynyl-Prins cyclization, Friedel--Crafts alkylation and dehydration to
 tricyclic benzo[f]isochromenes
;
_journal_name_full 'Org. Biomol. Chem.'
_journal_paper_doi 10.1039/C7OB01412K
_journal_year 2017
_chemical_formula_moiety 'C23 H23 Br O'
_chemical_formula_sum 'C23 H23 Br O'
_chemical_formula_weight 395.32
_chemical_name_systematic '(+-)-4-(4-bromophenyl)-2,2,7,10-tetramethyl-1,4-dihydro-2H-benzo[f]isochromene (2dA)'
_space_group_crystal_system monoclinic
_space_group_IT_number 14
_space_group_name_Hall '-P 2yn'
_space_group_name_H-M_alt 'P 1 21/n 1'
_symmetry_space_group_name_Hall '-P 2yn'
_symmetry_space_group_name_H-M 'P 1 21/n 1'
_atom_sites_solution_hydrogens geom
_audit_creation_method SHELXL-2013
_audit_update_record
;
2017-06-08 deposited with the CCDC.
2017-09-01 downloaded from the CCDC.
;
_cell_angle_alpha 90
_cell_angle_beta 95.9170(6)
_cell_angle_gamma 90
_cell_formula_units_Z 4
_cell_length_a 17.0425(3)
_cell_length_b 6.45510(10)
_cell_length_c 17.1404(3)
_cell_measurement_reflns_used 9953
_cell_measurement_temperature 100(2)
_cell_measurement_theta_max 69.27
_cell_measurement_theta_min 3.48
_cell_volume 1875.59(5)
_computing_cell_refinement 'SAINTPLUS (Bruker AXS, 2004)'
_computing_data_collection 'APEX2 (Bruker AXS, 2004)'
_computing_data_reduction SAINTPLUS
_computing_molecular_graphics 'SHELXLE (Hubschle, 2011)'
_computing_publication_material 'Mercury 3.1 (CCDC, 2013)'
_computing_structure_refinement 'SHELXL-2013 (Sheldrick, 2013)'
_computing_structure_solution 'SHELXS97 (Sheldrick, 1997)'
_diffrn_ambient_temperature 100(2)
_diffrn_measured_fraction_theta_full 0.975
_diffrn_measured_fraction_theta_max 0.987
_diffrn_measurement_device_type 'Bruker SMART APEX II CCD'
_diffrn_measurement_method '\w and \y'
_diffrn_radiation_monochromator graphite
_diffrn_radiation_type CuK\a
_diffrn_radiation_wavelength 1.54178
_diffrn_reflns_av_R_equivalents 0.0304
_diffrn_reflns_av_unetI/netI 0.0183
_diffrn_reflns_Laue_measured_fraction_full 0.975
_diffrn_reflns_Laue_measured_fraction_max 0.987
_diffrn_reflns_limit_h_max 20
_diffrn_reflns_limit_h_min -20
_diffrn_reflns_limit_k_max 6
_diffrn_reflns_limit_k_min -7
_diffrn_reflns_limit_l_max 19
_diffrn_reflns_limit_l_min -20
_diffrn_reflns_number 20549
_diffrn_reflns_point_group_measured_fraction_full 0.975
_diffrn_reflns_point_group_measured_fraction_max 0.987
_diffrn_reflns_theta_full 67.679
_diffrn_reflns_theta_max 66.992
_diffrn_reflns_theta_min 3.482
_exptl_absorpt_coefficient_mu 3.026
_exptl_absorpt_correction_T_max 0.7531
_exptl_absorpt_correction_T_min 0.4086
_exptl_absorpt_correction_type numerical
_exptl_absorpt_process_details 'SADABS (Sheldrick, 2004)'
_exptl_crystal_colour colourless
_exptl_crystal_density_diffrn 1.400
_exptl_crystal_description plate
_exptl_crystal_F_000 816
_exptl_crystal_recrystallization_method 'Re-crystallisation from solvent: CDCl3'
_exptl_crystal_size_max 0.555
_exptl_crystal_size_mid 0.248
_exptl_crystal_size_min 0.189
_refine_diff_density_max 0.411
_refine_diff_density_min -0.380
_refine_diff_density_rms 0.051
_refine_ls_extinction_method none
_refine_ls_goodness_of_fit_ref 1.031
_refine_ls_hydrogen_treatment constr
_refine_ls_matrix_type full
_refine_ls_number_parameters 230
_refine_ls_number_reflns 3309
_refine_ls_number_restraints 0
_refine_ls_restrained_S_all 1.031
_refine_ls_R_factor_all 0.0245
_refine_ls_R_factor_gt 0.0242
_refine_ls_shift/su_max 0.001
_refine_ls_shift/su_mean 0.000
_refine_ls_structure_factor_coef Fsqd
_refine_ls_weighting_details
;
 w=1/[\s^2^(Fo^2^)+(0.0360P)^2^+1.3958P]
 where P=(Fo^2^+2Fc^2^)/3
;
_refine_ls_weighting_scheme calc
_refine_ls_wR_factor_gt 0.0654
_refine_ls_wR_factor_ref 0.0656
_reflns_Friedel_coverage 0.000
_reflns_number_gt 3257
_reflns_number_total 3309
_reflns_threshold_expression 'I > 2\s(I)'
_cod_data_source_file c7ob01412k2.cif
_cod_data_source_block P21onn
_cod_database_code 7155858
_shelx_space_group_comment
;
The symmetry employed for this shelxl refinement is uniquely defined
by the following loop, which should always be used as a source of
symmetry information in preference to the above space-group names.
They are only intended as comments.
;
_shelx_estimated_absorpt_t_min 0.284
_shelx_estimated_absorpt_t_max 0.599
_shelxl_version_number 2013-2

loop_
_space_group_symop_operation_xyz
'x, y, z'
'-x+1/2, y+1/2, -z+1/2'
'-x, -y, -z'
'x-1/2, -y-1/2, z-1/2'

loop_
_atom_site_label
_atom_site_type_symbol
_atom_site_fract_x
_atom_site_fract_y
_atom_site_fract_z
_atom_site_U_iso_or_equiv
_atom_site_adp_type
_atom_site_occupancy
_atom_site_site_symmetry_order
_atom_site_calc_flag
_atom_site_refinement_flags_posn
_atom_site_refinement_flags_adp
Br1 Br 0.03233(2) -0.03208(3) 0.11745(2) 0.02435(8) Uani 1 1 d . .
O1 O 0.28385(7) -0.02084(17) 0.44591(7) 0.0163(2) Uani 1 1 d . .
C1 C 0.25041(10) 0.0236(2) 0.57900(10) 0.0150(3) Uani 1 1 d . .
H1A H 0.2155 -0.0989 0.5792 0.018 Uiso 1 1 calc R U
H1B H 0.2743 0.0460 0.6335 0.018 Uiso 1 1 calc R U
C2 C 0.31595(10) -0.0224(2) 0.52716(10) 0.0161(3) Uani 1 1 d . .
C3 C 0.25124(9) 0.1713(2) 0.41838(9) 0.0136(3) Uani 1 1 d . .
H3 H 0.2950 0.2654 0.4064 0.016 Uiso 1 1 calc R U
C4 C 0.20291(9) 0.2786(2) 0.47670(9) 0.0130(3) Uani 1 1 d . .
C5 C 0.16085(10) 0.4566(2) 0.44862(10) 0.0158(3) Uani 1 1 d . .
H5 H 0.1633 0.5004 0.3960 0.019 Uiso 1 1 calc R U
C6 C 0.11696(9) 0.5654(2) 0.49601(10) 0.0160(3) Uani 1 1 d . .
H6 H 0.0897 0.6858 0.4763 0.019 Uiso 1 1 calc R U
C7 C 0.11101(10) 0.5028(2) 0.57460(10) 0.0138(3) Uani 1 1 d . .
C8 C 0.06371(9) 0.6244(3) 0.62118(10) 0.0179(3) Uani 1 1 d . .
C9 C 0.05542(10) 0.5601(3) 0.69601(10) 0.0211(4) Uani 1 1 d . .
H9 H 0.0241 0.6384 0.7281 0.025 Uiso 1 1 calc R U
C10 C 0.09300(10) 0.3788(3) 0.72546(9) 0.0203(4) Uani 1 1 d . .
H10 H 0.0850 0.3367 0.7772 0.024 Uiso 1 1 calc R U
C11 C 0.14080(9) 0.2581(3) 0.68380(9) 0.0166(3) Uani 1 1 d . .
C12 C 0.15231(9) 0.3204(2) 0.60462(9) 0.0138(3) Uani 1 1 d . .
C13 C 0.20073(9) 0.2119(2) 0.55298(9) 0.0129(3) Uani 1 1 d . .
C14 C 0.34459(10) -0.2443(3) 0.54027(10) 0.0216(4) Uani 1 1 d . .
H14A H 0.3628 -0.2644 0.5959 0.032 Uiso 1 1 calc R U
H14B H 0.3882 -0.2709 0.5086 0.032 Uiso 1 1 calc R U
H14C H 0.3012 -0.3402 0.5248 0.032 Uiso 1 1 calc R U
C15 C 0.38404(10) 0.1308(3) 0.54149(10) 0.0224(4) Uani 1 1 d . .
H15A H 0.4097 0.1129 0.5949 0.034 Uiso 1 1 calc R U
H15B H 0.3638 0.2725 0.5351 0.034 Uiso 1 1 calc R U
H15C H 0.4224 0.1054 0.5037 0.034 Uiso 1 1 calc R U
C16 C 0.20034(9) 0.1217(2) 0.34259(9) 0.0125(3) Uani 1 1 d . .
C17 C 0.20015(9) 0.2459(2) 0.27623(9) 0.0158(3) Uani 1 1 d . .
H17 H 0.2343 0.3624 0.2772 0.019 Uiso 1 1 calc R U
C18 C 0.15071(9) 0.2019(3) 0.20849(9) 0.0173(3) Uani 1 1 d . .
H18 H 0.1503 0.2880 0.1635 0.021 Uiso 1 1 calc R U
C19 C 0.10215(9) 0.0299(3) 0.20804(10) 0.0157(3) Uani 1 1 d . .
C20 C 0.10244(9) -0.0995(3) 0.27274(9) 0.0165(3) Uani 1 1 d . .
H20 H 0.0696 -0.2186 0.2711 0.020 Uiso 1 1 calc R U
C21 C 0.15160(10) -0.0517(2) 0.33974(9) 0.0148(3) Uani 1 1 d . .
H21 H 0.1521 -0.1387 0.3845 0.018 Uiso 1 1 calc R U
C22 C 0.02325(10) 0.8199(3) 0.58917(11) 0.0230(4) Uani 1 1 d . .
H22A H 0.0626 0.9150 0.5715 0.035 Uiso 1 1 calc R U
H22B H -0.0036 0.8865 0.6304 0.035 Uiso 1 1 calc R U
H22C H -0.0155 0.7848 0.5449 0.035 Uiso 1 1 calc R U
C23 C 0.17529(11) 0.0679(3) 0.72644(10) 0.0233(4) Uani 1 1 d . .
H23A H 0.1488 0.0450 0.7738 0.035 Uiso 1 1 calc R U
H23B H 0.2318 0.0889 0.7410 0.035 Uiso 1 1 calc R U
H23C H 0.1675 -0.0531 0.6920 0.035 Uiso 1 1 calc R U

loop_
_atom_site_aniso_label
_atom_site_aniso_U_11
_atom_site_aniso_U_22
_atom_site_aniso_U_33
_atom_site_aniso_U_23
_atom_site_aniso_U_13
_atom_site_aniso_U_12
Br1 0.01704(12) 0.03806(13) 0.01632(12) -0.00127(7) -0.00612(7) -0.00377(7)
O1 0.0195(6) 0.0169(6) 0.0116(6) -0.0010(4) -0.0037(5) 0.0068(4)
C1 0.0168(8) 0.0145(8) 0.0130(8) 0.0007(6) -0.0015(6) -0.0002(6)
C2 0.0154(8) 0.0192(8) 0.0123(8) -0.0002(6) -0.0046(6) 0.0031(6)
C3 0.0137(7) 0.0140(7) 0.0127(8) 0.0005(6) 0.0004(6) 0.0011(6)
C4 0.0125(7) 0.0121(7) 0.0141(8) -0.0018(6) -0.0005(6) -0.0021(6)
C5 0.0206(8) 0.0140(8) 0.0128(8) 0.0022(6) 0.0015(6) -0.0007(6)
C6 0.0168(8) 0.0114(7) 0.0194(8) 0.0016(6) 0.0005(6) 0.0010(6)
C7 0.0128(8) 0.0130(7) 0.0156(8) -0.0023(6) 0.0004(6) -0.0041(6)
C8 0.0141(8) 0.0172(8) 0.0227(9) -0.0034(7) 0.0022(6) -0.0017(6)
C9 0.0177(8) 0.0255(9) 0.0208(9) -0.0057(7) 0.0062(7) -0.0006(7)
C10 0.0217(8) 0.0261(9) 0.0133(8) -0.0016(7) 0.0034(6) -0.0047(7)
C11 0.0175(8) 0.0178(8) 0.0140(8) -0.0008(6) -0.0007(6) -0.0046(6)
C12 0.0138(7) 0.0132(7) 0.0140(8) -0.0015(6) -0.0009(6) -0.0046(6)
C13 0.0128(7) 0.0115(7) 0.0138(8) -0.0012(6) -0.0022(6) -0.0030(6)
C14 0.0239(9) 0.0220(9) 0.0174(8) -0.0008(7) -0.0054(7) 0.0086(7)
C15 0.0155(8) 0.0276(9) 0.0232(9) 0.0011(7) -0.0023(6) -0.0007(7)
C16 0.0104(7) 0.0146(7) 0.0126(7) -0.0016(6) 0.0021(6) 0.0029(6)
C17 0.0151(8) 0.0155(7) 0.0171(8) 0.0010(6) 0.0023(6) -0.0015(6)
C18 0.0178(8) 0.0201(8) 0.0137(8) 0.0048(6) 0.0006(6) 0.0018(6)
C19 0.0103(7) 0.0231(8) 0.0133(8) -0.0023(6) -0.0014(6) 0.0032(6)
C20 0.0145(7) 0.0168(8) 0.0184(8) -0.0017(6) 0.0033(6) -0.0024(6)
C21 0.0159(8) 0.0152(8) 0.0136(8) 0.0016(6) 0.0030(6) 0.0010(6)
C22 0.0212(8) 0.0202(8) 0.0283(9) -0.0024(7) 0.0053(7) 0.0038(7)
C23 0.0316(10) 0.0251(9) 0.0138(8) 0.0043(7) 0.0050(7) 0.0022(7)

loop_
_atom_type_symbol
_atom_type_description
_atom_type_scat_dispersion_real
_atom_type_scat_dispersion_imag
_atom_type_scat_source
C C 0.0181 0.0091 'International Tables Vol C Tables 4.2.6.8 and 6.1.1.4'
H H 0.0000 0.0000 'International Tables Vol C Tables 4.2.6.8 and 6.1.1.4'
O O 0.0492 0.0322 'International Tables Vol C Tables 4.2.6.8 and 6.1.1.4'
Br Br -0.6763 1.2805 'International Tables Vol C Tables 4.2.6.8 and 6.1.1.4'

loop_
_geom_angle_atom_site_label_1
_geom_angle_atom_site_label_2
_geom_angle_atom_site_label_3
_geom_angle
C3 O1 C2 115.05(11)
C13 C1 C2 113.79(13)
C13 C1 H1A 108.8
C2 C1 H1A 108.8
C13 C1 H1B 108.8
C2 C1 H1B 108.8
H1A C1 H1B 107.7
O1 C2 C14 103.48(13)
O1 C2 C15 110.94(14)
C14 C2 C15 111.05(14)
O1 C2 C1 109.46(13)
C14 C2 C1 109.88(14)
C15 C2 C1 111.73(13)
O1 C3 C16 105.64(12)
O1 C3 C4 113.46(12)
C16 C3 C4 110.89(12)
O1 C3 H3 108.9
C16 C3 H3 108.9
C4 C3 H3 108.9
C13 C4 C5 120.93(14)
C13 C4 C3 123.24(14)
C5 C4 C3 115.81(13)
C6 C5 C4 120.63(15)
C6 C5 H5 119.7
C4 C5 H5 119.7
C5 C6 C7 121.23(15)
C5 C6 H6 119.4
C7 C6 H6 119.4
C6 C7 C8 118.27(15)
C6 C7 C12 119.47(14)
C8 C7 C12 122.26(15)
C9 C8 C7 118.41(15)
C9 C8 C22 120.36(15)
C7 C8 C22 121.23(15)
C8 C9 C10 120.19(15)
C8 C9 H9 119.9
C10 C9 H9 119.9
C11 C10 C9 123.86(15)
C11 C10 H10 118.1
C9 C10 H10 118.1
C10 C11 C12 118.24(15)
C10 C11 C23 115.35(14)
C12 C11 C23 126.40(15)
C7 C12 C11 116.97(14)
C7 C12 C13 117.69(14)
C11 C12 C13 125.33(14)
C4 C13 C12 119.99(14)
C4 C13 C1 117.25(14)
C12 C13 C1 122.75(13)
C2 C14 H14A 109.5
C2 C14 H14B 109.5
H14A C14 H14B 109.5
C2 C14 H14C 109.5
H14A C14 H14C 109.5
H14B C14 H14C 109.5
C2 C15 H15A 109.5
C2 C15 H15B 109.5
H15A C15 H15B 109.5
C2 C15 H15C 109.5
H15A C15 H15C 109.5
H15B C15 H15C 109.5
C17 C16 C21 118.92(14)
C17 C16 C3 122.06(14)
C21 C16 C3 119.02(14)
C16 C17 C18 120.99(15)
C16 C17 H17 119.5
C18 C17 H17 119.5
C19 C18 C17 118.59(15)
C19 C18 H18 120.7
C17 C18 H18 120.7
C18 C19 C20 121.69(15)
C18 C19 Br1 119.84(12)
C20 C19 Br1 118.47(12)
C21 C20 C19 118.71(15)
C21 C20 H20 120.6
C19 C20 H20 120.6
C20 C21 C16 121.07(15)
C20 C21 H21 119.5
C16 C21 H21 119.5
C8 C22 H22A 109.5
C8 C22 H22B 109.5
H22A C22 H22B 109.5
C8 C22 H22C 109.5
H22A C22 H22C 109.5
H22B C22 H22C 109.5
C11 C23 H23A 109.5
C11 C23 H23B 109.5
H23A C23 H23B 109.5
C11 C23 H23C 109.5
H23A C23 H23C 109.5
H23B C23 H23C 109.5

loop_
_geom_bond_atom_site_label_1
_geom_bond_atom_site_label_2
_geom_bond_distance
Br1 C19 1.8991(17)
O1 C3 1.4198(18)
O1 C2 1.443(2)
C1 C13 1.522(2)
C1 C2 1.526(2)
C1 H1A 0.9900
C1 H1B 0.9900
C2 C14 1.522(2)
C2 C15 1.525(2)
C3 C16 1.520(2)
C3 C4 1.526(2)
C3 H3 1.0000
C4 C13 1.381(2)
C4 C5 1.412(2)
C5 C6 1.356(2)
C5 H5 0.9500
C6 C7 1.420(2)
C6 H6 0.9500
C7 C8 1.427(2)
C7 C12 1.439(2)
C8 C9 1.369(2)
C8 C22 1.514(2)
C9 C10 1.403(3)
C9 H9 0.9500
C10 C11 1.378(2)
C10 H10 0.9500
C11 C12 1.448(2)
C11 C23 1.516(2)
C12 C13 1.451(2)
C14 H14A 0.9800
C14 H14B 0.9800
C14 H14C 0.9800
C15 H15A 0.9800
C15 H15B 0.9800
C15 H15C 0.9800
C16 C17 1.391(2)
C16 C21 1.392(2)
C17 C18 1.392(2)
C17 H17 0.9500
C18 C19 1.384(2)
C18 H18 0.9500
C19 C20 1.388(2)
C20 C21 1.385(2)
C20 H20 0.9500
C21 H21 0.9500
C22 H22A 0.9800
C22 H22B 0.9800
C22 H22C 0.9800
C23 H23A 0.9800
C23 H23B 0.9800
C23 H23C 0.9800

loop_
_geom_torsion_atom_site_label_1
_geom_torsion_atom_site_label_2
_geom_torsion_atom_site_label_3
_geom_torsion_atom_site_label_4
_geom_torsion
C3 O1 C2 C14 178.98(13)
C3 O1 C2 C15 -61.87(17)
C3 O1 C2 C1 61.89(17)
C13 C1 C2 O1 -48.91(17)
C13 C1 C2 C14 -161.91(13)
C13 C1 C2 C15 74.37(17)
C2 O1 C3 C16 -163.29(12)
C2 O1 C3 C4 -41.61(17)
O1 C3 C4 C13 9.2(2)
C16 C3 C4 C13 127.87(15)
O1 C3 C4 C5 -172.20(13)
C16 C3 C4 C5 -53.49(18)
C13 C4 C5 C6 -0.4(2)
C3 C4 C5 C6 -179.02(14)
C4 C5 C6 C7 -0.9(2)
C5 C6 C7 C8 -179.91(15)
C5 C6 C7 C12 0.0(2)
C6 C7 C8 C9 177.55(15)
C12 C7 C8 C9 -2.4(2)
C6 C7 C8 C22 -2.3(2)
C12 C7 C8 C22 177.76(15)
C7 C8 C9 C10 0.1(2)
C22 C8 C9 C10 179.99(16)
C8 C9 C10 C11 1.5(3)
C9 C10 C11 C12 -0.7(2)
C9 C10 C11 C23 -179.69(16)
C6 C7 C12 C11 -176.91(14)
C8 C7 C12 C11 3.0(2)
C6 C7 C12 C13 2.0(2)
C8 C7 C12 C13 -178.11(14)
C10 C11 C12 C7 -1.4(2)
C23 C11 C12 C7 177.39(15)
C10 C11 C12 C13 179.78(15)
C23 C11 C12 C13 -1.4(3)
C5 C4 C13 C12 2.4(2)
C3 C4 C13 C12 -179.02(13)
C5 C4 C13 C1 -177.68(14)
C3 C4 C13 C1 0.9(2)
C7 C12 C13 C4 -3.2(2)
C11 C12 C13 C4 175.62(14)
C7 C12 C13 C1 176.93(14)
C11 C12 C13 C1 -4.3(2)
C2 C1 C13 C4 19.2(2)
C2 C1 C13 C12 -160.89(14)
O1 C3 C16 C17 -137.29(14)
C4 C3 C16 C17 99.38(16)
O1 C3 C16 C21 43.57(17)
C4 C3 C16 C21 -79.75(17)
C21 C16 C17 C18 1.7(2)
C3 C16 C17 C18 -177.43(14)
C16 C17 C18 C19 -0.8(2)
C17 C18 C19 C20 -0.8(2)
C17 C18 C19 Br1 178.74(12)
C18 C19 C20 C21 1.4(2)
Br1 C19 C20 C21 -178.17(12)
C19 C20 C21 C16 -0.4(2)
C17 C16 C21 C20 -1.1(2)
C3 C16 C21 C20 178.04(14)
